data_2225983
loop_
_publ_author_name
'Lian, Guo-Jun'
'Chen, Bo'
'Zhang, Ting-Ting'
'Zhuang, Li-Zhen'
'Liang, Hong-Ze'

_publ_section_title
;
 6-Methylpyridine-2(1<i>H</i>)-thione
;
_journal_coeditor_code SJ2766
_journal_issue 5
_journal_name_full 'Acta Crystallographica Section E'
_journal_page_first o1154
_journal_page_last o1155
_journal_paper_doi 10.1107/S1600536810014273
_journal_volume 66
_journal_year 2010
_chemical_formula_iupac 'C6 H7 N S'
_chemical_formula_moiety 'C6 H7 N S'
_chemical_formula_sum 'C6 H7 N S'
_chemical_formula_weight 125.19
_chemical_name_systematic
;
6-Methylpyridine-2(1<i>H</i>)-thione
;
_space_group_IT_number 14
_symmetry_cell_setting monoclinic
_symmetry_space_group_name_Hall '-P 2ybc'
_symmetry_space_group_name_H-M 'P 1 21/c 1'
_atom_sites_solution_hydrogens geom
_atom_sites_solution_primary direct
_atom_sites_solution_secondary difmap
_audit_creation_method SHELXL-97
_cell_angle_alpha 90.00
_cell_angle_beta 94.85(3)
_cell_angle_gamma 90.00
_cell_formula_units_Z 8
_cell_length_a 7.4608(15)
_cell_length_b 14.902(3)
_cell_length_c 11.665(2)
_cell_measurement_reflns_used 12782
_cell_measurement_temperature 295(2)
_cell_measurement_theta_max 27.4
_cell_measurement_theta_min 3.1
_cell_volume 1292.3(4)
_computing_cell_refinement 'RAPID-AUTO (Rigaku, 1998)'
_computing_data_collection 'RAPID-AUTO (Rigaku, 1998)'
_computing_data_reduction 'CrystalStructure (Rigaku/MSC, 2004)'
_computing_molecular_graphics 'SHELXTL (Sheldrick, 2008)'
_computing_publication_material 'SHELXL97 (Sheldrick, 2008)'
_computing_structure_refinement 'SHELXL97 (Sheldrick, 2008)'
_computing_structure_solution 'SHELXS97 (Sheldrick, 2008)'
_diffrn_ambient_temperature 295(2)
_diffrn_detector_area_resol_mean 0
_diffrn_measured_fraction_theta_full 0.999
_diffrn_measured_fraction_theta_max 0.999
_diffrn_measurement_device_type 'Rigaku R-AXIS RAPID'
_diffrn_measurement_method '\w scans'
_diffrn_radiation_monochromator graphite
_diffrn_radiation_source 'fine-focus sealed tube'
_diffrn_radiation_type MoK\a
_diffrn_radiation_wavelength 0.71073
_diffrn_reflns_av_R_equivalents 0.0298
_diffrn_reflns_av_sigmaI/netI 0.0233
_diffrn_reflns_limit_h_max 9
_diffrn_reflns_limit_h_min -9
_diffrn_reflns_limit_k_max 19
_diffrn_reflns_limit_k_min -19
_diffrn_reflns_limit_l_max 15
_diffrn_reflns_limit_l_min -15
_diffrn_reflns_number 12472
_diffrn_reflns_theta_full 27.41
_diffrn_reflns_theta_max 27.41
_diffrn_reflns_theta_min 3.06
_diffrn_standards_decay_% 0
_diffrn_standards_interval_time 0
_diffrn_standards_number 0
_exptl_absorpt_coefficient_mu 0.387
_exptl_absorpt_correction_T_max 0.926
_exptl_absorpt_correction_T_min 0.880
_exptl_absorpt_correction_type multi-scan
_exptl_absorpt_process_details '(ABSCOR; Higashi, 1995)'
_exptl_crystal_colour yellow
_exptl_crystal_density_diffrn 1.287
_exptl_crystal_density_method 'not measured'
_exptl_crystal_description block
_exptl_crystal_F_000 528
_exptl_crystal_size_max 0.330
_exptl_crystal_size_mid 0.330
_exptl_crystal_size_min 0.200
_refine_diff_density_max 0.359
_refine_diff_density_min -0.263
_refine_ls_extinction_method none
_refine_ls_goodness_of_fit_ref 1.124
_refine_ls_hydrogen_treatment constr
_refine_ls_matrix_type full
_refine_ls_number_parameters 146
_refine_ls_number_reflns 2944
_refine_ls_number_restraints 0
_refine_ls_restrained_S_all 1.124
_refine_ls_R_factor_all 0.0648
_refine_ls_R_factor_gt 0.0431
_refine_ls_shift/su_max_lt 0.001
_refine_ls_shift/su_mean 0.007
_refine_ls_structure_factor_coef Fsqd
_refine_ls_weighting_details 'calc w=1/[\s^2^(Fo^2^)+(0.0738P)^2^+0.3029P] where P=(Fo^2^+2Fc^2^)/3'
_refine_ls_weighting_scheme calc
_refine_ls_wR_factor_gt 0.1259
_refine_ls_wR_factor_ref 0.1479
_reflns_number_gt 2088
_reflns_number_total 2944
_reflns_threshold_expression I>2\s(I)
_cod_data_source_file sj2766.cif
_cod_data_source_block I
_cod_original_sg_symbol_H-M 'P 21/c'
_cod_database_code 2225983
_cod_database_fobs_code 2225983

loop_
_symmetry_equiv_pos_as_xyz
'x, y, z'
'-x, y+1/2, -z+1/2'
'-x, -y, -z'
'x, -y-1/2, z-1/2'

loop_
_atom_site_type_symbol
_atom_site_label
_atom_site_fract_x
_atom_site_fract_y
_atom_site_fract_z
_atom_site_U_iso_or_equiv
_atom_site_adp_type
_atom_site_calc_flag
_atom_site_refinement_flags
_atom_site_occupancy
_atom_site_disorder_assembly
_atom_site_disorder_group
S S1 0.52754(9) 0.10281(4) 0.87258(5) 0.0561(2) Uani d . 1 . .
S S2 0.90012(12) 0.13575(4) 0.50014(6) 0.0743(3) Uani d . 1 . .
N N1 0.5873(2) -0.07318(12) 0.85963(15) 0.0470(4) Uani d . 1 . .
H H1A 0.5725 -0.0723 0.9319 0.056 Uiso calc R 1 . .
N N2 0.9262(2) 0.02468(12) 0.32400(15) 0.0488(4) Uani d . 1 . .
H H2A 0.9555 -0.0139 0.3771 0.059 Uiso calc R 1 . .
C C1 0.6385(5) -0.23318(17) 0.8905(2) 0.0746(8) Uani d . 1 . .
H H1B 0.6160 -0.2149 0.9669 0.112 Uiso calc R 1 . .
H H1C 0.7568 -0.2587 0.8916 0.112 Uiso calc R 1 . .
H H1D 0.5509 -0.2772 0.8633 0.112 Uiso calc R 1 . .
C C2 0.6257(3) -0.15375(16) 0.8125(2) 0.0541(6) Uani d . 1 . .
C C3 0.6503(4) -0.15630(18) 0.6979(2) 0.0626(6) Uani d . 1 . .
H H3A 0.6773 -0.2102 0.6631 0.075 Uiso calc R 1 . .
C C4 0.6350(4) -0.0782(2) 0.6339(2) 0.0658(7) Uani d . 1 . .
H H4A 0.6513 -0.0800 0.5557 0.079 Uiso calc R 1 . .
C C5 0.5961(3) 0.00181(18) 0.68372(19) 0.0593(6) Uani d . 1 . .
H H5A 0.5868 0.0536 0.6392 0.071 Uiso calc R 1 . .
C C6 0.5702(3) 0.00646(15) 0.80167(18) 0.0469(5) Uani d . 1 . .
C C7 0.9694(4) -0.10058(16) 0.1955(2) 0.0609(6) Uani d . 1 . .
H H7A 0.9963 -0.1291 0.2687 0.091 Uiso calc R 1 . .
H H7B 1.0723 -0.1042 0.1516 0.091 Uiso calc R 1 . .
H H7C 0.8693 -0.1303 0.1546 0.091 Uiso calc R 1 . .
C C8 0.9229(3) -0.00394(16) 0.21353(19) 0.0499(5) Uani d . 1 . .
C C9 0.8776(3) 0.05620(18) 0.1275(2) 0.0590(6) Uani d . 1 . .
H H9A 0.8744 0.0386 0.0508 0.071 Uiso calc R 1 . .
C C10 0.8365(4) 0.14393(18) 0.1558(2) 0.0634(7) Uani d . 1 . .
H H10A 0.8072 0.1853 0.0975 0.076 Uiso calc R 1 . .
C C11 0.8384(3) 0.17037(16) 0.2678(2) 0.0581(6) Uani d . 1 . .
H H11A 0.8074 0.2290 0.2849 0.070 Uiso calc R 1 . .
C C12 0.8870(3) 0.10976(15) 0.3583(2) 0.0517(5) Uani d . 1 . .

loop_
_atom_site_aniso_label
_atom_site_aniso_U_11
_atom_site_aniso_U_22
_atom_site_aniso_U_33
_atom_site_aniso_U_12
_atom_site_aniso_U_13
_atom_site_aniso_U_23
S1 0.0712(4) 0.0439(3) 0.0542(4) 0.0043(3) 0.0104(3) 0.0009(2)
S2 0.1163(7) 0.0487(4) 0.0574(4) 0.0151(4) 0.0044(4) -0.0032(3)
N1 0.0524(11) 0.0453(9) 0.0438(9) 0.0011(8) 0.0076(7) -0.0034(8)
N2 0.0570(11) 0.0408(9) 0.0485(10) 0.0023(8) 0.0037(8) 0.0057(8)
C1 0.108(2) 0.0494(14) 0.0673(16) 0.0165(14) 0.0117(15) -0.0044(12)
C2 0.0553(14) 0.0508(13) 0.0567(13) 0.0033(10) 0.0078(10) -0.0093(10)
C3 0.0703(17) 0.0623(15) 0.0561(13) 0.0028(12) 0.0102(11) -0.0160(12)
C4 0.0716(17) 0.0807(18) 0.0463(12) -0.0021(14) 0.0114(11) -0.0101(12)
C5 0.0671(16) 0.0642(15) 0.0468(12) -0.0044(12) 0.0059(10) 0.0038(11)
C6 0.0424(12) 0.0508(12) 0.0475(11) -0.0029(9) 0.0044(8) -0.0009(9)
C7 0.0648(16) 0.0570(14) 0.0614(14) 0.0012(12) 0.0087(11) -0.0063(11)
C8 0.0442(12) 0.0530(12) 0.0531(12) -0.0045(9) 0.0073(9) -0.0001(10)
C9 0.0590(15) 0.0682(16) 0.0502(12) -0.0028(12) 0.0057(10) 0.0077(11)
C10 0.0646(16) 0.0623(15) 0.0619(15) -0.0042(12) -0.0030(11) 0.0229(12)
C11 0.0595(15) 0.0423(11) 0.0716(15) -0.0034(10) -0.0006(11) 0.0120(11)
C12 0.0534(13) 0.0418(11) 0.0601(13) -0.0022(10) 0.0053(10) 0.0047(10)

loop_
_atom_type_symbol
_atom_type_description
_atom_type_scat_dispersion_real
_atom_type_scat_dispersion_imag
_atom_type_scat_source
C C 0.0033 0.0016 'International Tables Vol C Tables 4.2.6.8 and 6.1.1.4'
H H 0.0000 0.0000 'International Tables Vol C Tables 4.2.6.8 and 6.1.1.4'
N N 0.0061 0.0033 'International Tables Vol C Tables 4.2.6.8 and 6.1.1.4'
S S 0.1246 0.1234 'International Tables Vol C Tables 4.2.6.8 and 6.1.1.4'

loop_
_geom_angle_atom_site_label_1
_geom_angle_atom_site_label_2
_geom_angle_atom_site_label_3
_geom_angle_site_symmetry_1
_geom_angle_site_symmetry_3
_geom_angle
_geom_angle_publ_flag
C2 N1 C6 . . 125.47(18) ?
C2 N1 H1A . . 117.3 ?
C6 N1 H1A . . 117.3 ?
C8 N2 C12 . . 125.61(19) ?
C8 N2 H2A . . 117.2 ?
C12 N2 H2A . . 117.2 ?
C2 C1 H1B . . 109.5 ?
C2 C1 H1C . . 109.5 ?
H1B C1 H1C . . 109.5 ?
C2 C1 H1D . . 109.5 ?
H1B C1 H1D . . 109.5 ?
H1C C1 H1D . . 109.5 ?
N1 C2 C3 . . 118.1(2) ?
N1 C2 C1 . . 117.3(2) ?
C3 C2 C1 . . 124.6(2) ?
C2 C3 C4 . . 119.6(2) ?
C2 C3 H3A . . 120.2 ?
C4 C3 H3A . . 120.2 ?
C5 C4 C3 . . 121.0(2) ?
C5 C4 H4A . . 119.5 ?
C3 C4 H4A . . 119.5 ?
C4 C5 C6 . . 120.7(2) ?
C4 C5 H5A . . 119.7 ?
C6 C5 H5A . . 119.7 ?
N1 C6 C5 . . 115.2(2) ?
N1 C6 S1 . . 120.41(15) ?
C5 C6 S1 . . 124.34(19) ?
C8 C7 H7A . . 109.5 ?
C8 C7 H7B . . 109.5 ?
H7A C7 H7B . . 109.5 ?
C8 C7 H7C . . 109.5 ?
H7A C7 H7C . . 109.5 ?
H7B C7 H7C . . 109.5 ?
N2 C8 C9 . . 118.4(2) ?
N2 C8 C7 . . 116.7(2) ?
C9 C8 C7 . . 124.9(2) ?
C8 C9 C10 . . 119.2(2) ?
C8 C9 H9A . . 120.4 ?
C10 C9 H9A . . 120.4 ?
C11 C10 C9 . . 121.0(2) ?
C11 C10 H10A . . 119.5 ?
C9 C10 H10A . . 119.5 ?
C10 C11 C12 . . 120.8(2) ?
C10 C11 H11A . . 119.6 ?
C12 C11 H11A . . 119.6 ?
N2 C12 C11 . . 114.9(2) ?
N2 C12 S2 . . 120.08(17) ?
C11 C12 S2 . . 125.00(19) ?

loop_
_geom_bond_atom_site_label_1
_geom_bond_atom_site_label_2
_geom_bond_site_symmetry_2
_geom_bond_distance
_geom_bond_publ_flag
S1 C6 . 1.700(2) ?
S2 C12 . 1.694(3) ?
N1 C2 . 1.361(3) ?
N1 C6 . 1.367(3) ?
N1 H1A . 0.8600 ?
N2 C8 . 1.356(3) ?
N2 C12 . 1.369(3) ?
N2 H2A . 0.8600 ?
C1 C2 . 1.491(4) ?
C1 H1B . 0.9600 ?
C1 H1C . 0.9600 ?
C1 H1D . 0.9600 ?
C2 C3 . 1.366(3) ?
C3 C4 . 1.383(4) ?
C3 H3A . 0.9300 ?
C4 C5 . 1.368(4) ?
C4 H4A . 0.9300 ?
C5 C6 . 1.407(3) ?
C5 H5A . 0.9300 ?
C7 C8 . 1.500(3) ?
C7 H7A . 0.9600 ?
C7 H7B . 0.9600 ?
C7 H7C . 0.9600 ?
C8 C9 . 1.367(3) ?
C9 C10 . 1.389(4) ?
C9 H9A . 0.9300 ?
C10 C11 . 1.363(4) ?
C10 H10A . 0.9300 ?
C11 C12 . 1.413(3) ?
C11 H11A . 0.9300 ?

loop_
_geom_hbond_atom_site_label_D
_geom_hbond_atom_site_label_H
_geom_hbond_atom_site_label_A
_geom_hbond_site_symmetry_A
_geom_hbond_distance_DH
_geom_hbond_distance_HA
_geom_hbond_distance_DA
_geom_hbond_angle_DHA
_geom_hbond_publ_flag
N1 H1A S1 3_657 0.86 2.50 3.3376(19) 165 y
N2 H2A S2 3_756 0.86 2.50 3.340(2) 166 y
C1 H1B S1 3_657 0.96 2.79 3.678(3) 154 y
C7 H7A S2 3_756 0.96 2.74 3.639(3) 156 y
